data_4339319
loop_
_publ_author_name
'Stefanelli, Manuela'
'Mastroianni, Marco'
'Nardis, Sara'
'Licoccia, Silvia'
'Fronczek, Frank R.'
'Smith, Kevin M.'
'Zhu, Weihua'
'Ou, Zhongping'
'Kadish, Karl M.'
'Paolesse, Roberto'

_publ_section_title
;
 Functionalization of corroles: the nitration reaction.
;
_journal_issue 25
_journal_name_full 'Inorganic chemistry'
_journal_page_first 10791
_journal_page_last 10799
_journal_paper_doi 10.1021/ic7014572
_journal_volume 46
_journal_year 2007
_chemical_compound_source 'local laboratory'
_chemical_formula_moiety 'C35 H36 Ag N7 O10'
_chemical_formula_sum 'C35 H36 Ag N7 O10'
_chemical_formula_weight 822.58
_chemical_name_systematic
; 
 ? 
;
_space_group_IT_number 2
_symmetry_cell_setting triclinic
_symmetry_space_group_name_Hall '-P 1'
_symmetry_space_group_name_H-M 'P -1'
_atom_sites_solution_hydrogens geom
_atom_sites_solution_primary direct
_atom_sites_solution_secondary difmap
_audit_creation_method SHELXL-97
_cell_angle_alpha 62.170(4)
_cell_angle_beta 76.617(7)
_cell_angle_gamma 88.069(7)
_cell_formula_units_Z 2
_cell_length_a 9.7991(10)
_cell_length_b 13.8489(16)
_cell_length_c 14.166(2)
_cell_measurement_reflns_used 9081
_cell_measurement_temperature 90
_cell_measurement_theta_max 30.0
_cell_measurement_theta_min 2.5
_cell_volume 1647.7(4)
_computing_cell_refinement 'HKL Scalepack (Otwinowski & Minor 1997)'
_computing_data_collection 'COLLECT (Nonius, 2000)'
_computing_data_reduction 'HKL Denzo and Scalepack (Otwinowski & Minor 1997)'
_computing_molecular_graphics 'ORTEP-3 for Windows (Farrugia, 1997)'
_computing_publication_material 'SHELXL-97 (Sheldrick, 1997)'
_computing_structure_refinement 'SHELXL-97 (Sheldrick, 1997)'
_computing_structure_solution 'SIR97 (Altomare  et al., 1999)'
_diffrn_ambient_temperature 90
_diffrn_measured_fraction_theta_full 0.999
_diffrn_measured_fraction_theta_max 0.997
_diffrn_measurement_device 'KappaCCD (with Oxford Cryostream)'
_diffrn_measurement_method ' \w scans with \k offsets'
_diffrn_radiation_monochromator graphite
_diffrn_radiation_source 'fine-focus sealed tube'
_diffrn_radiation_type MoK\a
_diffrn_radiation_wavelength 0.71073
_diffrn_reflns_av_R_equivalents 0.038
_diffrn_reflns_av_sigmaI/netI 0.0534
_diffrn_reflns_limit_h_max 13
_diffrn_reflns_limit_h_min -13
_diffrn_reflns_limit_k_max 19
_diffrn_reflns_limit_k_min -19
_diffrn_reflns_limit_l_max 19
_diffrn_reflns_limit_l_min -19
_diffrn_reflns_number 41575
_diffrn_reflns_theta_full 25.0
_diffrn_reflns_theta_max 30.0
_diffrn_reflns_theta_min 2.6
_diffrn_standards_decay_% >2
_diffrn_standards_number 0
_exptl_absorpt_coefficient_mu 0.685
_exptl_absorpt_correction_T_max 0.935
_exptl_absorpt_correction_T_min 0.837
_exptl_absorpt_correction_type multi-scan
_exptl_absorpt_process_details 'HKL Scalepack (Otwinowski & Minor 1997)'
_exptl_crystal_colour 'dark red'
_exptl_crystal_density_diffrn 1.658
_exptl_crystal_density_method 'not measured'
_exptl_crystal_description needle
_exptl_crystal_F_000 844
_exptl_crystal_size_max 0.27
_exptl_crystal_size_mid 0.12
_exptl_crystal_size_min 0.10
_refine_diff_density_max 0.77
_refine_diff_density_min -0.93
_refine_diff_density_rms 0.095
_refine_ls_extinction_coef 0.0007(2)
_refine_ls_extinction_expression Fc^*^=kFc[1+0.001xFc^2^\l^3^/sin(2\q)]^-1/4^
_refine_ls_extinction_method SHELXL
_refine_ls_goodness_of_fit_ref 1.030
_refine_ls_hydrogen_treatment constr
_refine_ls_matrix_type full
_refine_ls_number_parameters 487
_refine_ls_number_reflns 9611
_refine_ls_number_restraints 0
_refine_ls_restrained_S_all 1.030
_refine_ls_R_factor_all 0.046
_refine_ls_R_factor_gt 0.032
_refine_ls_shift/su_max 0.002
_refine_ls_shift/su_mean 0.000
_refine_ls_structure_factor_coef Fsqd
_refine_ls_weighting_details 'calc w=1/[\s^2^(Fo^2^)+(0.0183P)^2^+1.4083P] where P=(Fo^2^+2Fc^2^)/3'
_refine_ls_weighting_scheme calc
_refine_ls_wR_factor_gt 0.065
_refine_ls_wR_factor_ref 0.069
_reflns_number_gt 8062
_reflns_number_total 9611
_reflns_threshold_expression I>2\s(I)
_cod_data_source_file ic7014572-file001.cif
_cod_data_source_block Man3
_cod_depositor_comments
;
The following automatic conversions were performed:

'_symmetry_cell_setting' value 'Triclinic' changed to 'triclinic'
according to
/usr/data/users/saulius/automatic-downloads/retrospective/ACS/lib/dictionaries/cif_core.dic
dictionary named 'cif_core.dic' version 2.4.2 from 2011-04-26.

Automatic conversion script
Id: cif_fix_values 2281 2013-09-26 08:29:07Z andrius 
;
_cod_original_cell_volume 1647.7(3)
_cod_original_sg_symbol_H-M 'P -1          '
_cod_database_code 4339319

loop_
_symmetry_equiv_pos_as_xyz
'x, y, z'
'-x, -y, -z'

loop_
_atom_site_label
_atom_site_type_symbol
_atom_site_fract_x
_atom_site_fract_y
_atom_site_fract_z
_atom_site_U_iso_or_equiv
_atom_site_adp_type
_atom_site_occupancy
_atom_site_symmetry_multiplicity
_atom_site_calc_flag
_atom_site_refinement_flags
Ag1 Ag 0.741578(15) 0.403409(11) 0.522882(12) 0.00927(4) Uani 1 1 d .
O1 O 0.85706(15) -0.01260(12) 0.59713(13) 0.0194(3) Uani 1 1 d .
O2 O 0.63240(15) -0.03325(12) 0.67002(13) 0.0221(3) Uani 1 1 d .
O3 O 0.87817(16) 0.11441(13) 1.07517(12) 0.0229(3) Uani 1 1 d .
O4 O 0.70318(14) 0.11958(12) 0.99508(12) 0.0169(3) Uani 1 1 d .
O5 O 1.08289(14) 0.37244(13) 0.79197(13) 0.0201(3) Uani 1 1 d .
O6 O 0.87036(15) 0.37175(12) 0.88134(12) 0.0185(3) Uani 1 1 d .
O7 O 0.77148(15) 0.61763(14) 0.82268(13) 0.0246(4) Uani 1 1 d .
O8 O 0.97997(15) 0.64838(14) 0.84866(13) 0.0238(3) Uani 1 1 d .
O9 O 0.79520(15) 0.84719(11) 0.28097(12) 0.0190(3) Uani 1 1 d .
O10 O 0.62117(15) 0.82868(12) 0.41636(13) 0.0193(3) Uani 1 1 d .
N1 N 0.66444(16) 0.30977(12) 0.47572(13) 0.0099(3) Uani 1 1 d .
N2 N 0.82080(16) 0.27976(12) 0.63133(13) 0.0104(3) Uani 1 1 d .
N3 N 0.80024(16) 0.51386(13) 0.56004(13) 0.0104(3) Uani 1 1 d .
N4 N 0.66565(17) 0.51287(12) 0.40444(13) 0.0115(3) Uani 1 1 d .
N5 N 0.74552(17) 0.02266(13) 0.62067(13) 0.0125(3) Uani 1 1 d .
N6 N 0.95540(17) 0.37550(13) 0.80104(14) 0.0134(3) Uani 1 1 d .
N7 N 0.71009(16) 0.79142(13) 0.36905(14) 0.0124(3) Uani 1 1 d .
C1 C 0.61463(19) 0.36216(15) 0.38264(15) 0.0104(3) Uani 1 1 d .
C2 C 0.60299(19) 0.28349(15) 0.34486(15) 0.0107(4) Uani 1 1 d .
C3 C 0.65151(19) 0.18685(15) 0.41520(16) 0.0105(3) Uani 1 1 d .
C4 C 0.69120(18) 0.20488(15) 0.49812(16) 0.0103(3) Uani 1 1 d .
C5 C 0.74599(19) 0.14046(15) 0.58920(16) 0.0106(4) Uani 1 1 d .
C6 C 0.79859(19) 0.17187(15) 0.65590(16) 0.0107(4) Uani 1 1 d .
C7 C 0.83965(19) 0.10443(15) 0.75740(16) 0.0115(4) Uani 1 1 d .
C8 C 0.88375(19) 0.17358(15) 0.79178(15) 0.0108(4) Uani 1 1 d .
C9 C 0.87015(18) 0.28507(15) 0.71197(15) 0.0101(3) Uani 1 1 d .
C10 C 0.89912(18) 0.38497(16) 0.70884(16) 0.0109(4) Uani 1 1 d .
C11 C 0.87417(19) 0.49219(16) 0.63805(16) 0.0112(4) Uani 1 1 d .
C12 C 0.90898(19) 0.59588(16) 0.63262(16) 0.0119(4) Uani 1 1 d .
C13 C 0.85505(19) 0.67655(16) 0.55124(16) 0.0127(4) Uani 1 1 d .
C14 C 0.78617(19) 0.62468(15) 0.50427(16) 0.0115(4) Uani 1 1 d .
C15 C 0.71548(19) 0.67143(15) 0.41900(16) 0.0111(4) Uani 1 1 d .
C16 C 0.65447(19) 0.62120(15) 0.37118(15) 0.0112(4) Uani 1 1 d .
C17 C 0.57541(19) 0.65836(15) 0.28711(15) 0.0111(4) Uani 1 1 d .
C18 C 0.54169(19) 0.56846(15) 0.27512(15) 0.0108(4) Uani 1 1 d .
C19 C 0.60178(19) 0.47591(15) 0.34946(15) 0.0109(4) Uani 1 1 d .
C20 C 0.5577(2) 0.30318(16) 0.24356(16) 0.0138(4) Uani 1 1 d .
H20A H 0.4945 0.3632 0.2255 0.017 Uiso 1 1 calc R
H20B H 0.5043 0.2362 0.2581 0.017 Uiso 1 1 calc R
C21 C 0.6851(2) 0.33369(19) 0.14488(17) 0.0211(4) Uani 1 1 d .
H21A H 0.7447 0.3941 0.1362 0.032 Uiso 1 1 calc R
H21B H 0.6521 0.3564 0.0779 0.032 Uiso 1 1 calc R
H21C H 0.7396 0.2700 0.1577 0.032 Uiso 1 1 calc R
C22 C 0.67021(19) 0.08684(16) 0.39893(16) 0.0126(4) Uani 1 1 d .
H22A H 0.6067 0.0864 0.3540 0.015 Uiso 1 1 calc R
H22B H 0.6428 0.0204 0.4714 0.015 Uiso 1 1 calc R
C23 C 0.8225(2) 0.08260(17) 0.34190(17) 0.0160(4) Uani 1 1 d .
H23A H 0.8540 0.1519 0.2741 0.024 Uiso 1 1 calc R
H23B H 0.8268 0.0221 0.3239 0.024 Uiso 1 1 calc R
H23C H 0.8839 0.0711 0.3913 0.024 Uiso 1 1 calc R
C24 C 0.8363(2) -0.01836(16) 0.81693(17) 0.0153(4) Uani 1 1 d .
H24A H 0.9110 -0.0426 0.7755 0.023 Uiso 1 1 calc R
H24B H 0.7446 -0.0504 0.8236 0.023 Uiso 1 1 calc R
H24C H 0.8510 -0.0422 0.8905 0.023 Uiso 1 1 calc R
C25 C 0.93891(19) 0.13561(16) 0.89264(16) 0.0130(4) Uani 1 1 d .
H25A H 1.0196 0.1876 0.8744 0.016 Uiso 1 1 calc R
H25B H 0.9762 0.0637 0.9088 0.016 Uiso 1 1 calc R
C26 C 0.8389(2) 0.12364(15) 0.99721(16) 0.0132(4) Uani 1 1 d .
C27 C 0.6030(2) 0.1005(2) 1.09660(19) 0.0253(5) Uani 1 1 d .
H27A H 0.6303 0.0399 1.1592 0.038 Uiso 1 1 calc R
H27B H 0.5087 0.0816 1.0943 0.038 Uiso 1 1 calc R
H27C H 0.6024 0.1669 1.1048 0.038 Uiso 1 1 calc R
C28 C 0.9895(2) 0.61748(16) 0.69969(16) 0.0138(4) Uani 1 1 d .
H28A H 1.0507 0.6866 0.6514 0.017 Uiso 1 1 calc R
H28B H 1.0513 0.5576 0.7273 0.017 Uiso 1 1 calc R
C29 C 0.8974(2) 0.62634(16) 0.79670(16) 0.0137(4) Uani 1 1 d .
C30 C 0.9095(3) 0.6645(2) 0.9414(2) 0.0314(6) Uani 1 1 d .
H30A H 0.8330 0.7118 0.9222 0.047 Uiso 1 1 calc R
H30B H 0.9771 0.6992 0.9601 0.047 Uiso 1 1 calc R
H30C H 0.8708 0.5935 1.0048 0.047 Uiso 1 1 calc R
C31 C 0.8643(2) 0.79582(16) 0.52030(18) 0.0173(4) Uani 1 1 d .
H31A H 0.9286 0.8095 0.5573 0.026 Uiso 1 1 calc R
H31B H 0.7707 0.8166 0.5430 0.026 Uiso 1 1 calc R
H31C H 0.8998 0.8394 0.4404 0.026 Uiso 1 1 calc R
C32 C 0.5346(2) 0.77222(15) 0.22202(16) 0.0135(4) Uani 1 1 d .
H32A H 0.5292 0.8121 0.2652 0.016 Uiso 1 1 calc R
H32B H 0.4398 0.7671 0.2105 0.016 Uiso 1 1 calc R
C33 C 0.6383(2) 0.83778(17) 0.10991(17) 0.0203(4) Uani 1 1 d .
H33A H 0.7298 0.8508 0.1209 0.030 Uiso 1 1 calc R
H33B H 0.6021 0.9082 0.0684 0.030 Uiso 1 1 calc R
H33C H 0.6495 0.7963 0.0688 0.030 Uiso 1 1 calc R
C34 C 0.4527(2) 0.56664(16) 0.20249(16) 0.0141(4) Uani 1 1 d .
H34A H 0.3849 0.6231 0.1939 0.017 Uiso 1 1 calc R
H34B H 0.3976 0.4945 0.2402 0.017 Uiso 1 1 calc R
C35 C 0.5339(2) 0.58678(18) 0.08785(17) 0.0199(4) Uani 1 1 d .
H35A H 0.5689 0.6643 0.0427 0.030 Uiso 1 1 calc R
H35B H 0.4713 0.5676 0.0532 0.030 Uiso 1 1 calc R
H35C H 0.6136 0.5413 0.0943 0.030 Uiso 1 1 calc R

loop_
_atom_site_aniso_label
_atom_site_aniso_U_11
_atom_site_aniso_U_22
_atom_site_aniso_U_33
_atom_site_aniso_U_23
_atom_site_aniso_U_13
_atom_site_aniso_U_12
Ag1 0.01099(7) 0.00868(7) 0.00868(7) -0.00410(5) -0.00349(5) 0.00146(5)
O1 0.0199(8) 0.0171(7) 0.0241(8) -0.0119(7) -0.0065(6) 0.0085(6)
O2 0.0186(8) 0.0137(7) 0.0269(9) -0.0032(6) -0.0062(6) -0.0054(6)
O3 0.0245(8) 0.0333(9) 0.0146(8) -0.0129(7) -0.0079(6) 0.0036(7)
O4 0.0136(7) 0.0235(8) 0.0141(7) -0.0102(6) -0.0013(6) 0.0005(6)
O5 0.0108(7) 0.0288(8) 0.0244(8) -0.0145(7) -0.0071(6) 0.0030(6)
O6 0.0180(7) 0.0269(8) 0.0123(7) -0.0115(6) -0.0020(6) 0.0027(6)
O7 0.0135(7) 0.0418(10) 0.0276(9) -0.0244(8) -0.0034(6) 0.0012(7)
O8 0.0170(7) 0.0428(10) 0.0182(8) -0.0201(8) -0.0019(6) -0.0079(7)
O9 0.0209(8) 0.0135(7) 0.0148(7) -0.0036(6) 0.0035(6) -0.0027(6)
O10 0.0155(7) 0.0171(7) 0.0256(8) -0.0129(7) 0.0006(6) 0.0039(6)
N1 0.0132(8) 0.0092(7) 0.0106(8) -0.0062(6) -0.0055(6) 0.0013(6)
N2 0.0108(7) 0.0094(7) 0.0101(8) -0.0029(6) -0.0049(6) 0.0025(6)
N3 0.0135(8) 0.0101(7) 0.0103(8) -0.0063(6) -0.0046(6) 0.0014(6)
N4 0.0163(8) 0.0083(7) 0.0111(8) -0.0037(6) -0.0077(6) 0.0029(6)
N5 0.0161(8) 0.0109(8) 0.0123(8) -0.0053(6) -0.0068(6) 0.0012(6)
N6 0.0140(8) 0.0143(8) 0.0145(8) -0.0080(7) -0.0056(7) 0.0019(6)
N7 0.0122(8) 0.0115(8) 0.0140(8) -0.0057(7) -0.0045(6) 0.0009(6)
C1 0.0094(8) 0.0128(9) 0.0100(9) -0.0055(7) -0.0039(7) 0.0013(7)
C2 0.0085(8) 0.0129(9) 0.0108(9) -0.0058(7) -0.0016(7) -0.0008(7)
C3 0.0085(8) 0.0119(9) 0.0118(9) -0.0062(7) -0.0024(7) 0.0007(7)
C4 0.0079(8) 0.0099(8) 0.0124(9) -0.0054(7) -0.0010(7) 0.0001(6)
C5 0.0098(9) 0.0092(8) 0.0120(9) -0.0055(7) 0.0000(7) 0.0015(7)
C6 0.0081(8) 0.0106(8) 0.0108(9) -0.0037(7) -0.0012(7) 0.0021(7)
C7 0.0084(8) 0.0132(9) 0.0111(9) -0.0046(7) -0.0019(7) 0.0023(7)
C8 0.0076(8) 0.0134(9) 0.0101(9) -0.0050(7) -0.0010(7) 0.0027(7)
C9 0.0072(8) 0.0146(9) 0.0081(8) -0.0052(7) -0.0014(7) 0.0017(7)
C10 0.0065(8) 0.0167(9) 0.0111(9) -0.0080(8) -0.0019(7) 0.0003(7)
C11 0.0087(8) 0.0156(9) 0.0110(9) -0.0086(8) -0.0004(7) 0.0006(7)
C12 0.0091(8) 0.0145(9) 0.0132(9) -0.0081(8) -0.0012(7) -0.0013(7)
C13 0.0099(9) 0.0148(9) 0.0140(10) -0.0085(8) 0.0001(7) -0.0003(7)
C14 0.0117(9) 0.0089(8) 0.0112(9) -0.0039(7) 0.0004(7) -0.0007(7)
C15 0.0107(9) 0.0094(8) 0.0110(9) -0.0045(7) 0.0008(7) -0.0002(7)
C16 0.0106(9) 0.0102(8) 0.0097(9) -0.0033(7) 0.0000(7) 0.0010(7)
C17 0.0090(8) 0.0112(9) 0.0091(9) -0.0025(7) -0.0003(7) 0.0023(7)
C18 0.0086(8) 0.0125(9) 0.0086(9) -0.0036(7) -0.0003(7) 0.0019(7)
C19 0.0117(9) 0.0124(9) 0.0089(9) -0.0050(7) -0.0028(7) 0.0005(7)
C20 0.0155(9) 0.0147(9) 0.0148(10) -0.0081(8) -0.0077(8) 0.0026(7)
C21 0.0223(11) 0.0288(12) 0.0123(10) -0.0091(9) -0.0067(8) 0.0093(9)
C22 0.0131(9) 0.0134(9) 0.0139(9) -0.0083(8) -0.0038(7) 0.0013(7)
C23 0.0162(10) 0.0165(10) 0.0162(10) -0.0092(8) -0.0026(8) 0.0041(8)
C24 0.0177(10) 0.0127(9) 0.0140(10) -0.0040(8) -0.0062(8) 0.0022(7)
C25 0.0126(9) 0.0150(9) 0.0113(9) -0.0053(8) -0.0051(7) 0.0034(7)
C26 0.0166(9) 0.0096(8) 0.0126(9) -0.0039(7) -0.0047(7) 0.0016(7)
C27 0.0193(11) 0.0376(14) 0.0187(11) -0.0162(10) 0.0030(9) -0.0008(9)
C28 0.0122(9) 0.0149(9) 0.0159(10) -0.0085(8) -0.0030(7) -0.0011(7)
C29 0.0159(9) 0.0141(9) 0.0135(9) -0.0075(8) -0.0054(8) 0.0000(7)
C30 0.0277(12) 0.0527(17) 0.0208(12) -0.0252(12) 0.0008(10) -0.0122(11)
C31 0.0196(10) 0.0144(10) 0.0210(11) -0.0102(9) -0.0060(8) 0.0000(8)
C32 0.0143(9) 0.0110(9) 0.0139(10) -0.0045(8) -0.0044(7) 0.0037(7)
C33 0.0244(11) 0.0153(10) 0.0149(10) -0.0025(8) -0.0036(8) 0.0018(8)
C34 0.0130(9) 0.0163(9) 0.0149(10) -0.0078(8) -0.0063(8) 0.0054(7)
C35 0.0233(11) 0.0241(11) 0.0128(10) -0.0077(9) -0.0075(8) 0.0022(9)

loop_
_atom_type_symbol
_atom_type_description
_atom_type_scat_dispersion_real
_atom_type_scat_dispersion_imag
_atom_type_scat_source
C C 0.0033 0.0016 'International Tables Vol C Tables 4.2.6.8 and 6.1.1.4'
H H 0.0000 0.0000 'International Tables Vol C Tables 4.2.6.8 and 6.1.1.4'
Ag Ag -0.8971 1.1015 'International Tables Vol C Tables 4.2.6.8 and 6.1.1.4'
N N 0.0061 0.0033 'International Tables Vol C Tables 4.2.6.8 and 6.1.1.4'
O O 0.0106 0.0060 'International Tables Vol C Tables 4.2.6.8 and 6.1.1.4'

loop_
_geom_angle_atom_site_label_1
_geom_angle_atom_site_label_2
_geom_angle_atom_site_label_3
_geom_angle
N4 Ag1 N1 79.95(7)
N4 Ag1 N3 92.10(7)
N1 Ag1 N3 171.50(6)
N4 Ag1 N2 171.61(7)
N1 Ag1 N2 92.49(6)
N3 Ag1 N2 95.62(6)
C26 O4 C27 114.92(16)
C29 O8 C30 116.63(16)
C4 N1 C1 111.43(15)
C4 N1 Ag1 128.68(12)
C1 N1 Ag1 116.37(12)
C9 N2 C6 109.97(15)
C9 N2 Ag1 123.50(12)
C6 N2 Ag1 124.25(13)
C11 N3 C14 110.41(15)
C11 N3 Ag1 124.17(13)
C14 N3 Ag1 125.10(13)
C16 N4 C19 112.36(16)
C16 N4 Ag1 130.60(13)
C19 N4 Ag1 116.81(12)
O1 N5 O2 124.65(17)
O1 N5 C5 118.06(15)
O2 N5 C5 117.29(15)
O6 N6 O5 124.51(17)
O6 N6 C10 117.13(15)
O5 N6 C10 118.36(16)
O10 N7 O9 124.44(16)
O10 N7 C15 118.57(16)
O9 N7 C15 116.98(15)
N1 C1 C19 112.73(16)
N1 C1 C2 106.80(16)
C19 C1 C2 140.21(17)
C3 C2 C1 107.45(16)
C3 C2 C20 125.64(17)
C1 C2 C20 126.76(17)
C2 C3 C4 107.61(16)
C2 C3 C22 124.81(17)
C4 C3 C22 127.36(16)
N1 C4 C5 118.85(17)
N1 C4 C3 106.65(16)
C5 C4 C3 134.50(17)
C4 C5 C6 129.08(17)
C4 C5 N5 115.30(16)
C6 C5 N5 115.61(16)
N2 C6 C5 123.07(17)
N2 C6 C7 107.52(16)
C5 C6 C7 129.41(17)
C8 C7 C6 107.48(16)
C8 C7 C24 124.97(17)
C6 C7 C24 127.56(17)
C7 C8 C9 107.63(16)
C7 C8 C25 124.09(17)
C9 C8 C25 128.26(17)
N2 C9 C10 122.02(17)
N2 C9 C8 107.39(16)
C10 C9 C8 130.59(18)
C9 C10 C11 131.05(18)
C9 C10 N6 114.74(16)
C11 C10 N6 114.01(16)
N3 C11 C10 121.87(17)
N3 C11 C12 107.21(16)
C10 C11 C12 130.85(18)
C13 C12 C11 107.65(17)
C13 C12 C28 123.76(17)
C11 C12 C28 128.58(17)
C12 C13 C14 107.79(17)
C12 C13 C31 125.17(18)
C14 C13 C31 127.03(18)
N3 C14 C15 123.25(17)
N3 C14 C13 106.93(16)
C15 C14 C13 129.81(17)
C16 C15 C14 129.32(17)
C16 C15 N7 114.83(16)
C14 C15 N7 115.79(16)
N4 C16 C15 119.23(17)
N4 C16 C17 106.04(16)
C15 C16 C17 134.73(18)
C18 C17 C16 107.76(16)
C18 C17 C32 124.19(17)
C16 C17 C32 128.05(17)
C17 C18 C19 107.34(16)
C17 C18 C34 126.46(17)
C19 C18 C34 126.14(17)
N4 C19 C1 112.90(16)
N4 C19 C18 106.48(16)
C1 C19 C18 140.62(17)
C2 C20 C21 111.35(16)
C2 C20 H20A 109.4
C21 C20 H20A 109.4
C2 C20 H20B 109.4
C21 C20 H20B 109.4
H20A C20 H20B 108.0
C20 C21 H21A 109.5
C20 C21 H21B 109.5
H21A C21 H21B 109.5
C20 C21 H21C 109.5
H21A C21 H21C 109.5
H21B C21 H21C 109.5
C3 C22 C23 112.50(16)
C3 C22 H22A 109.1
C23 C22 H22A 109.1
C3 C22 H22B 109.1
C23 C22 H22B 109.1
H22A C22 H22B 107.8
C22 C23 H23A 109.5
C22 C23 H23B 109.5
H23A C23 H23B 109.5
C22 C23 H23C 109.5
H23A C23 H23C 109.5
H23B C23 H23C 109.5
C7 C24 H24A 109.5
C7 C24 H24B 109.5
H24A C24 H24B 109.5
C7 C24 H24C 109.5
H24A C24 H24C 109.5
H24B C24 H24C 109.5
C8 C25 C26 118.30(15)
C8 C25 H25A 107.7
C26 C25 H25A 107.7
C8 C25 H25B 107.7
C26 C25 H25B 107.7
H25A C25 H25B 107.1
O3 C26 O4 124.04(18)
O3 C26 C25 122.96(18)
O4 C26 C25 112.93(16)
O4 C27 H27A 109.5
O4 C27 H27B 109.5
H27A C27 H27B 109.5
O4 C27 H27C 109.5
H27A C27 H27C 109.5
H27B C27 H27C 109.5
C12 C28 C29 114.01(16)
C12 C28 H28A 108.8
C29 C28 H28A 108.8
C12 C28 H28B 108.8
C29 C28 H28B 108.8
H28A C28 H28B 107.6
O7 C29 O8 124.65(19)
O7 C29 C28 126.50(18)
O8 C29 C28 108.84(16)
O8 C30 H30A 109.5
O8 C30 H30B 109.5
H30A C30 H30B 109.5
O8 C30 H30C 109.5
H30A C30 H30C 109.5
H30B C30 H30C 109.5
C13 C31 H31A 109.5
C13 C31 H31B 109.5
H31A C31 H31B 109.5
C13 C31 H31C 109.5
H31A C31 H31C 109.5
H31B C31 H31C 109.5
C17 C32 C33 113.00(16)
C17 C32 H32A 109.0
C33 C32 H32A 109.0
C17 C32 H32B 109.0
C33 C32 H32B 109.0
H32A C32 H32B 107.8
C32 C33 H33A 109.5
C32 C33 H33B 109.5
H33A C33 H33B 109.5
C32 C33 H33C 109.5
H33A C33 H33C 109.5
H33B C33 H33C 109.5
C18 C34 C35 115.32(16)
C18 C34 H34A 108.4
C35 C34 H34A 108.4
C18 C34 H34B 108.4
C35 C34 H34B 108.4
H34A C34 H34B 107.5
C34 C35 H35A 109.5
C34 C35 H35B 109.5
H35A C35 H35B 109.5
C34 C35 H35C 109.5
H35A C35 H35C 109.5
H35B C35 H35C 109.5

loop_
_geom_bond_atom_site_label_1
_geom_bond_atom_site_label_2
_geom_bond_distance
Ag1 N4 1.9478(15)
Ag1 N1 1.9515(15)
Ag1 N3 1.9744(15)
Ag1 N2 1.9752(15)
O1 N5 1.221(2)
O2 N5 1.229(2)
O3 C26 1.202(2)
O4 C26 1.341(2)
O4 C27 1.453(2)
O5 N6 1.227(2)
O6 N6 1.225(2)
O7 C29 1.196(2)
O8 C29 1.338(2)
O8 C30 1.449(3)
O9 N7 1.229(2)
O10 N7 1.224(2)
N1 C4 1.365(2)
N1 C1 1.373(2)
N2 C9 1.371(2)
N2 C6 1.379(2)
N3 C11 1.372(2)
N3 C14 1.379(2)
N4 C16 1.356(2)
N4 C19 1.371(2)
N5 C5 1.477(2)
N6 C10 1.482(2)
N7 C15 1.476(2)
C1 C19 1.429(3)
C1 C2 1.438(3)
C2 C3 1.393(3)
C2 C20 1.501(3)
C3 C4 1.444(3)
C3 C22 1.505(3)
C4 C5 1.401(3)
C5 C6 1.404(3)
C6 C7 1.446(3)
C7 C8 1.379(3)
C7 C24 1.502(3)
C8 C9 1.451(3)
C8 C25 1.499(3)
C9 C10 1.400(3)
C10 C11 1.403(3)
C11 C12 1.450(3)
C12 C13 1.377(3)
C12 C28 1.498(3)
C13 C14 1.450(3)
C13 C31 1.498(3)
C14 C15 1.409(3)
C15 C16 1.398(3)
C16 C17 1.453(3)
C17 C18 1.393(3)
C17 C32 1.506(3)
C18 C19 1.440(3)
C18 C34 1.504(3)
C20 C21 1.538(3)
C20 H20A 0.9900
C20 H20B 0.9900
C21 H21A 0.9800
C21 H21B 0.9800
C21 H21C 0.9800
C22 C23 1.538(3)
C22 H22A 0.9900
C22 H22B 0.9900
C23 H23A 0.9800
C23 H23B 0.9800
C23 H23C 0.9800
C24 H24A 0.9800
C24 H24B 0.9800
C24 H24C 0.9800
C25 C26 1.514(3)
C25 H25A 0.9900
C25 H25B 0.9900
C27 H27A 0.9800
C27 H27B 0.9800
C27 H27C 0.9800
C28 C29 1.515(3)
C28 H28A 0.9900
C28 H28B 0.9900
C30 H30A 0.9800
C30 H30B 0.9800
C30 H30C 0.9800
C31 H31A 0.9800
C31 H31B 0.9800
C31 H31C 0.9800
C32 C33 1.532(3)
C32 H32A 0.9900
C32 H32B 0.9900
C33 H33A 0.9800
C33 H33B 0.9800
C33 H33C 0.9800
C34 C35 1.530(3)
C34 H34A 0.9900
C34 H34B 0.9900
C35 H35A 0.9800
C35 H35B 0.9800
C35 H35C 0.9800

loop_
_geom_torsion_atom_site_label_1
_geom_torsion_atom_site_label_2
_geom_torsion_atom_site_label_3
_geom_torsion_atom_site_label_4
_geom_torsion
N4 Ag1 N1 C4 163.94(17)
N3 Ag1 N1 C4 -175.0(4)
N2 Ag1 N1 C4 -12.37(17)
N4 Ag1 N1 C1 7.13(13)
N3 Ag1 N1 C1 28.2(5)
N2 Ag1 N1 C1 -169.18(13)
N4 Ag1 N2 C9 167.4(4)
N1 Ag1 N2 C9 -166.96(15)
N3 Ag1 N2 C9 10.50(15)
N4 Ag1 N2 C6 -31.6(5)
N1 Ag1 N2 C6 -5.87(15)
N3 Ag1 N2 C6 171.59(15)
N4 Ag1 N3 C11 -175.62(15)
N1 Ag1 N3 C11 163.7(4)
N2 Ag1 N3 C11 1.09(16)
N4 Ag1 N3 C14 -2.77(16)
N1 Ag1 N3 C14 -23.5(5)
N2 Ag1 N3 C14 173.94(15)
N1 Ag1 N4 C16 173.46(18)
N3 Ag1 N4 C16 -3.50(18)
N2 Ag1 N4 C16 -160.5(4)
N1 Ag1 N4 C19 -0.46(13)
N3 Ag1 N4 C19 -177.41(14)
N2 Ag1 N4 C19 25.6(5)
C4 N1 C1 C19 -172.88(16)
Ag1 N1 C1 C19 -12.2(2)
C4 N1 C1 C2 2.5(2)
Ag1 N1 C1 C2 163.22(12)
N1 C1 C2 C3 -2.1(2)
C19 C1 C2 C3 171.2(2)
N1 C1 C2 C20 -177.79(17)
C19 C1 C2 C20 -4.5(4)
C1 C2 C3 C4 1.0(2)
C20 C2 C3 C4 176.73(17)
C1 C2 C3 C22 -173.97(17)
C20 C2 C3 C22 1.8(3)
C1 N1 C4 C5 178.51(16)
Ag1 N1 C4 C5 20.8(3)
C1 N1 C4 C3 -1.9(2)
Ag1 N1 C4 C3 -159.64(13)
C2 C3 C4 N1 0.5(2)
C22 C3 C4 N1 175.28(17)
C2 C3 C4 C5 -180.0(2)
C22 C3 C4 C5 -5.2(3)
N1 C4 C5 C6 -10.2(3)
C3 C4 C5 C6 170.3(2)
N1 C4 C5 N5 168.39(15)
C3 C4 C5 N5 -11.1(3)
O1 N5 C5 C4 104.3(2)
O2 N5 C5 C4 -76.5(2)
O1 N5 C5 C6 -76.9(2)
O2 N5 C5 C6 102.3(2)
C9 N2 C6 C5 178.97(16)
Ag1 N2 C6 C5 15.7(2)
C9 N2 C6 C7 -1.4(2)
Ag1 N2 C6 C7 -164.71(12)
C4 C5 C6 N2 -8.7(3)
N5 C5 C6 N2 172.71(16)
C4 C5 C6 C7 171.78(19)
N5 C5 C6 C7 -6.8(3)
N2 C6 C7 C8 0.7(2)
C5 C6 C7 C8 -179.68(18)
N2 C6 C7 C24 -179.32(17)
C5 C6 C7 C24 0.3(3)
C6 C7 C8 C9 0.2(2)
C24 C7 C8 C9 -179.77(17)
C6 C7 C8 C25 -178.20(16)
C24 C7 C8 C25 1.9(3)
C6 N2 C9 C10 -178.75(16)
Ag1 N2 C9 C10 -15.3(2)
C6 N2 C9 C8 1.5(2)
Ag1 N2 C9 C8 164.96(12)
C7 C8 C9 N2 -1.0(2)
C25 C8 C9 N2 177.26(17)
C7 C8 C9 C10 179.27(19)
C25 C8 C9 C10 -2.4(3)
N2 C9 C10 C11 7.2(3)
C8 C9 C10 C11 -173.17(19)
N2 C9 C10 N6 -178.38(15)
C8 C9 C10 N6 1.3(3)
O6 N6 C10 C9 -93.9(2)
O5 N6 C10 C9 86.4(2)
O6 N6 C10 C11 81.5(2)
O5 N6 C10 C11 -98.1(2)
C14 N3 C11 C10 177.84(17)
Ag1 N3 C11 C10 -8.4(3)
C14 N3 C11 C12 0.5(2)
Ag1 N3 C11 C12 174.22(12)
C9 C10 C11 N3 5.9(3)
N6 C10 C11 N3 -168.61(16)
C9 C10 C11 C12 -177.43(19)
N6 C10 C11 C12 8.1(3)
N3 C11 C12 C13 -0.1(2)
C10 C11 C12 C13 -177.20(19)
N3 C11 C12 C28 -179.57(18)
C10 C11 C12 C28 3.4(3)
C11 C12 C13 C14 -0.2(2)
C28 C12 C13 C14 179.26(17)
C11 C12 C13 C31 178.43(18)
C28 C12 C13 C31 -2.1(3)
C11 N3 C14 C15 179.76(17)
Ag1 N3 C14 C15 6.1(3)
C11 N3 C14 C13 -0.6(2)
Ag1 N3 C14 C13 -174.28(12)
C12 C13 C14 N3 0.5(2)
C31 C13 C14 N3 -178.12(18)
C12 C13 C14 C15 -179.89(19)
C31 C13 C14 C15 1.5(3)
N3 C14 C15 C16 -3.4(3)
C13 C14 C15 C16 177.01(19)
N3 C14 C15 N7 179.67(16)
C13 C14 C15 N7 0.1(3)
O10 N7 C15 C16 101.6(2)
O9 N7 C15 C16 -77.3(2)
O10 N7 C15 C14 -81.0(2)
O9 N7 C15 C14 100.0(2)
C19 N4 C16 C15 -179.46(16)
Ag1 N4 C16 C15 6.4(3)
C19 N4 C16 C17 0.3(2)
Ag1 N4 C16 C17 -173.83(13)
C14 C15 C16 N4 -3.0(3)
N7 C15 C16 N4 173.94(16)
C14 C15 C16 C17 177.3(2)
N7 C15 C16 C17 -5.7(3)
N4 C16 C17 C18 0.6(2)
C15 C16 C17 C18 -179.7(2)
N4 C16 C17 C32 -179.29(18)
C15 C16 C17 C32 0.4(4)
C16 C17 C18 C19 -1.2(2)
C32 C17 C18 C19 178.67(17)
C16 C17 C18 C34 175.88(17)
C32 C17 C18 C34 -4.2(3)
C16 N4 C19 C1 179.14(16)
Ag1 N4 C19 C1 -5.9(2)
C16 N4 C19 C18 -1.0(2)
Ag1 N4 C19 C18 173.96(12)
N1 C1 C19 N4 11.4(2)
C2 C1 C19 N4 -161.7(2)
N1 C1 C19 C18 -168.3(2)
C2 C1 C19 C18 18.6(4)
C17 C18 C19 N4 1.4(2)
C34 C18 C19 N4 -175.72(17)
C17 C18 C19 C1 -178.9(2)
C34 C18 C19 C1 4.0(4)
C3 C2 C20 C21 -81.3(2)
C1 C2 C20 C21 93.6(2)
C2 C3 C22 C23 96.4(2)
C4 C3 C22 C23 -77.6(2)
C7 C8 C25 C26 -98.0(2)
C9 C8 C25 C26 83.9(2)
C27 O4 C26 O3 -1.3(3)
C27 O4 C26 C25 175.91(17)
C8 C25 C26 O3 -165.34(19)
C8 C25 C26 O4 17.4(2)
C13 C12 C28 C29 83.2(2)
C11 C12 C28 C29 -97.5(2)
C30 O8 C29 O7 -1.2(3)
C30 O8 C29 C28 177.39(19)
C12 C28 C29 O7 0.1(3)
C12 C28 C29 O8 -178.42(17)
C18 C17 C32 C33 -84.6(2)
C16 C17 C32 C33 95.2(2)
C17 C18 C34 C35 93.8(2)
C19 C18 C34 C35 -89.7(2)
